data_2010117
loop_
_publ_author_name
'Song, L.-C.'
'Hu, Q.-M.'
'Wang, R.-J.'
'Wang, H.-G.'

_publ_section_title
;
 Bis[(tricarbonyl)(\h^5^-ethoxycarbonylcyclopentadienyl)chromio]mercury
;
_journal_issue 10
_journal_name_full 'Acta Crystallographica Section C'
_journal_page_first 1592
_journal_page_last 1594
_journal_paper_doi 10.1107/S0108270194005597
_journal_volume 50
_journal_year 1994
_chemical_formula_sum 'C22 H18 Cr2 Hg O10'
_chemical_formula_weight 746.96
_space_group_IT_number 2
_symmetry_cell_setting triclinic
_symmetry_space_group_name_Hall '-P 1'
_symmetry_space_group_name_H-M 'P -1'
_atom_type_scat_source IntTabIV
_cell_angle_alpha 94.37(5)
_cell_angle_beta 99.82(3)
_cell_angle_gamma 112.22(5)
_cell_formula_units_Z 1
_cell_length_a 6.390(3)
_cell_length_b 7.521(4)
_cell_length_c 13.842(4)
_cell_measurement_reflns_used 25
_cell_measurement_temperature 296.0(10)
_cell_measurement_theta_max 15
_cell_measurement_theta_min 10
_cell_volume 599.5(5)
_diffrn_measurement_device 'Enraf-Nonius CAD4'
_diffrn_measurement_method \w-2\q
_diffrn_radiation_type MoK\a
_diffrn_radiation_wavelength 0.71073
_diffrn_reflns_av_R_equivalents 0.064
_diffrn_reflns_limit_h_max 7
_diffrn_reflns_limit_h_min -7
_diffrn_reflns_limit_k_max 8
_diffrn_reflns_limit_k_min -8
_diffrn_reflns_limit_l_max 16
_diffrn_reflns_limit_l_min 0
_diffrn_reflns_number 2318
_diffrn_reflns_theta_max 25
_diffrn_standards_decay_% -15.7
_diffrn_standards_interval_time 60
_diffrn_standards_number 3
_exptl_absorpt_coefficient_mu 7.31
_exptl_absorpt_correction_T_max 1.427
_exptl_absorpt_correction_T_min 0.326
_exptl_absorpt_correction_type empirical
_exptl_crystal_colour Yellow
_exptl_crystal_density_diffrn 2.07
_exptl_crystal_description block
_exptl_crystal_size_max 0.3
_exptl_crystal_size_mid 0.2
_exptl_crystal_size_min 0.2
_refine_diff_density_max 2.10
_refine_diff_density_min 3.07
_refine_ls_goodness_of_fit_obs 3.02
_refine_ls_hydrogen_treatment noref
_refine_ls_number_parameters 163
_refine_ls_number_reflns 1606
_refine_ls_R_factor_obs 0.080
_refine_ls_shift/esd_max 0.01
_refine_ls_structure_factor_coef F
_refine_ls_weighting_details 'w = unit'
_refine_ls_weighting_scheme calc
_refine_ls_wR_factor_obs 0.088
_reflns_number_observed 1606
_reflns_number_total 2108
_reflns_observed_criterion I>=3\s(I)
_cod_data_source_file mu1112.cif
_cod_data_source_block mu1112_structure_1_of_1
_cod_depositor_comments
;
The following automatic conversions were performed:

'_refine_ls_weighting_scheme' value 'w = unit' was changed to 'calc'.
New tag '_refine_ls_weighting_details' was created. The value of the
new tag was set to 'w = unit'.

Automatic conversion script
Id: cif_fix_values 3143 2015-03-26 13:38:13Z robertas 
;
_cod_original_cell_volume 600.0(10)
_cod_original_formula_sum 'C22 H18 Cr2 Hg1 O10'
_cod_database_code 2010117

loop_
_symmetry_equiv_pos_as_xyz
x,y,z
-x,-y,-z

loop_
_atom_site_label
_atom_site_fract_x
_atom_site_fract_y
_atom_site_fract_z
Hg 1.000 .000 1.000
Cr 1.1697(4) .1250(3) .8410(2)
O(1) .869(3) .345(2) .8710(10)
O(2) 1.571(2) .243(2) 1.0150(10)
O(3) 1.462(2) .516(2) .8010(10)
O(11) 1.132(3) .231(2) .5680(10)
O(12) .779(2) .126(2) .6000(10)
C(1) .986(3) .253(2) .866(2)
C(2) 1.412(3) .194(2) .952(2)
C(3) 1.350(3) .365(2) .8160(10)
C(11) 1.048(3) .012(3) .6810(10)
C(12) 1.263(3) .009(2) .7190(10)
C(13) 1.243(4) -.121(2) .784(2)
C(14) 1.011(3) -.195(2) .7950(10)
C(15) .890(3) -.112(3) .7340(10)
C(16) .996(3) .139(2) .6120(10)
C(17) .709(5) .250(3) .539(2)
C(18) .772(4) .437(3) .597(2)
H(12) 1.403509 .085362 .699498
H(13) 1.364324 -.154669 .817240
H(14) 0.947010 -.287355 .837562
H(15) .729648 -.134288 .726625
H(171) .544261 .191394 .514408
H(172) .784988 .266147 .484209
H(181) .725776 .519166 .556530
H(182) .696200 .420868 .652013
H(183) .936927 .495621 .621815

loop_
_geom_angle_atom_site_label_1
_geom_angle_atom_site_label_2
_geom_angle_atom_site_label_3
_geom_angle_site_symmetry_3
_geom_angle
_geom_angle_publ_flag
Cr Hg Cr 2_757 180.0 yes
Cr Hg C(1) . 39.2(4) yes
Cr Hg C(1) 2_757 140.8(4) yes
Cr Hg C(2) . 40.5(4) yes
Cr Hg C(2) 2_757 139.5(4) yes
C(1) Hg C(1) 2_757 180.0(4) yes
C(1) Hg C(2) . 66.0(4) yes
C(1) Hg C(2) 2_757 114.0(4) yes
C(2) Hg C(2) 2_757 180.0(2) yes
Hg Cr C(1) . 72.6(4) yes
Hg Cr C(2) . 70.2(3) yes
Hg Cr C(3) . 133.3(4) yes
Hg Cr Cp(1) . 110.0(3) yes
C(1) Cr C(2) . 107.4(6) yes
C(1) Cr C(3) . 81.7(4) yes
C(1) Cr Cp(1) . 126.1(5) yes
C(2) Cr C(3) . 81.9(4) yes
C(2) Cr Cp(1) . 124.5(5) yes
C(3) Cr Cp(1) . 116.6(5) yes
Hg C(1) Cr . 68.2(8) yes
Hg C(1) O(1) . 120.0(10) yes
Cr C(1) O(1) . 172.0(10) yes
Hg C(2) Cr . 69.4(8) yes
Hg C(2) O(2) . 116.0(10) yes
Cr C(2) O(2) . 174(2) yes
Cr C(3) O(3) . 180(2) yes
C(12) C(11) C(15) . 107.8(9) no
C(12) C(11) C(16) . 127.0(10) no
C(15) C(11) C(16) . 126.0(10) no
C(11) C(12) C(13) . 109.0(10) no
C(12) C(13) C(14) . 107(2) no
C(13) C(14) C(15) . 108.2(9) no
C(11) C(15) C(14) . 107.0(10) no
O(11) C(16) O(12) . 125.0(10) no
O(11) C(16) C(11) . 122(2) no
O(12) C(16) C(11) . 113.0(9) no
C(16) O(12) C(17) . 120(2) no
O(12) C(17) C(18) . 110.0(10) no

loop_
_geom_bond_atom_site_label_1
_geom_bond_atom_site_label_2
_geom_bond_site_symmetry_1
_geom_bond_site_symmetry_2
_geom_bond_distance
_geom_bond_publ_flag
Hg Cr . . 2.6950(10) yes
Hg C(1) . . 2.77(2) yes
Hg C(2) . . 2.71(2) yes
Cr C(1) . . 1.830(10) yes
Cr C(2) . . 1.880(10) yes
Cr C(3) . . 1.838(9) yes
Cr Cp(1) . . 1.83(2) yes
O(1) C(1) . . 1.200(10) yes
O(2) C(2) . . 1.13(2) yes
O(3) C(3) . . 1.14(2) yes
O(11) C(16) . . 1.180(10) no
O(12) C(16) . . 1.330(10) no
O(12) C(17) . . 1.45(2) no
C(11) C(12) . . 1.390(10) no
C(11) C(15) . . 1.41(2) no
C(11) C(16) . . 1.510(10) no
C(12) C(13) . . 1.38(2) no
C(13) C(14) . . 1.41(2) no
C(14) C(15) . . 1.40(2) no
C(17) C(18) . . 1.44(2) no
